data_7013760
loop_
_publ_author_name
'Mehdoui, Thouraya'
'Berthet, Jean-Claude'
'Thu\'ery, Pierre'
'Ephritikhine, Michel'

_publ_section_title
;
 Lanthanide(III)/actinide(III) differentiation in coordination of azine
 molecules to tris(cyclopentadienyl) complexes of cerium and uranium.
;
_journal_issue 4
_journal_name_full 'Dalton transactions (Cambridge, England : 2003)'
_journal_page_first 579
_journal_page_last 590
_journal_paper_doi 10.1039/b313992a
_journal_year 2004
_chemical_formula_sum 'C31 H43 Ce N2'
_chemical_formula_weight 583.79
_space_group_IT_number 14
_symmetry_cell_setting monoclinic
_symmetry_space_group_name_Hall '-P 2yn'
_symmetry_space_group_name_H-M 'P 1 21/n 1'
_atom_sites_solution_hydrogens geom
_atom_sites_solution_primary direct
_atom_sites_solution_secondary difmap
_audit_creation_method SHELXL-97
_cell_angle_alpha 90.00
_cell_angle_beta 96.049(2)
_cell_angle_gamma 90.00
_cell_formula_units_Z 4
_cell_length_a 10.9926(4)
_cell_length_b 8.4351(2)
_cell_length_c 30.1082(13)
_cell_measurement_reflns_used 18094
_cell_measurement_temperature 100(2)
_cell_measurement_theta_max 25.68
_cell_measurement_theta_min 2.77
_cell_volume 2776.20(17)
_computing_cell_refinement 'DENZO-SMN (Otwinowski & Minor, 1997)'
_computing_data_collection 'Kappa-CCD software (Nonius B.V., 1998)'
_computing_data_reduction 'DENZO-SMN (Otwinowski & Minor, 1997)'
_computing_molecular_graphics 'SHELXTL (Sheldrick, 1999)'
_computing_publication_material 'SHELXTL (Sheldrick, 1999)'
_computing_structure_refinement 'SHELXL-97 (Sheldrick, 1997)'
_computing_structure_solution 'SHELXS-97 (Sheldrick, 1997)'
_diffrn_ambient_temperature 100(2)
_diffrn_measured_fraction_theta_full 0.994
_diffrn_measured_fraction_theta_max 0.994
_diffrn_measurement_device_type 'Nonius Kappa-CCD'
_diffrn_measurement_method '\f scans'
_diffrn_radiation_monochromator graphite
_diffrn_radiation_source 'fine-focus sealed tube'
_diffrn_radiation_type MoK\a
_diffrn_radiation_wavelength 0.71073
_diffrn_reflns_av_R_equivalents 0.0546
_diffrn_reflns_av_sigmaI/netI 0.0529
_diffrn_reflns_limit_h_max 13
_diffrn_reflns_limit_h_min -13
_diffrn_reflns_limit_k_max 10
_diffrn_reflns_limit_k_min -10
_diffrn_reflns_limit_l_max 36
_diffrn_reflns_limit_l_min -36
_diffrn_reflns_number 18094
_diffrn_reflns_theta_full 25.68
_diffrn_reflns_theta_max 25.68
_diffrn_reflns_theta_min 2.77
_diffrn_standards_decay_% 0
_diffrn_standards_interval_time 0
_exptl_absorpt_coefficient_mu 1.660
_exptl_absorpt_correction_T_max 0.808
_exptl_absorpt_correction_T_min 0.427
_exptl_absorpt_correction_type refdelf
_exptl_absorpt_process_details 'program DELABS from PLATON (Spek, 2000)'
_exptl_crystal_colour 'translucent dark red'
_exptl_crystal_density_diffrn 1.397
_exptl_crystal_density_meas ?
_exptl_crystal_description parallelepiped
_exptl_crystal_F_000 1204
_exptl_crystal_size_max 0.35
_exptl_crystal_size_mid 0.25
_exptl_crystal_size_min 0.15
_refine_diff_density_max 0.779
_refine_diff_density_min -0.413
_refine_diff_density_rms 0.084
_refine_ls_extinction_method none
_refine_ls_goodness_of_fit_ref 1.012
_refine_ls_hydrogen_treatment constr
_refine_ls_matrix_type full
_refine_ls_number_parameters 316
_refine_ls_number_reflns 5240
_refine_ls_number_restraints 0
_refine_ls_restrained_S_all 1.012
_refine_ls_R_factor_all 0.0426
_refine_ls_R_factor_gt 0.0277
_refine_ls_shift/su_max 0.001
_refine_ls_shift/su_mean 0.000
_refine_ls_structure_factor_coef Fsqd
_refine_ls_weighting_details 'calc w=1/[\s^2^(Fo^2^)+(0.0046P)^2^+1.6701P] where P=(Fo^2^+2Fc^2^)/3'
_refine_ls_weighting_scheme calc
_refine_ls_wR_factor_gt 0.0564
_refine_ls_wR_factor_ref 0.0617
_reflns_number_gt 4233
_reflns_number_total 5240
_reflns_threshold_expression >2sigma(I)
_cod_data_source_file b313992a.txt
_cod_data_source_block (Ce,Bu^t^,pyrazine)
_cod_original_sg_symbol_H-M 'P 21/n'
_cod_database_code 7013760

loop_
_symmetry_equiv_pos_as_xyz
'x, y, z'
'-x+1/2, y+1/2, -z+1/2'
'-x, -y, -z'
'x-1/2, -y-1/2, z-1/2'

loop_
_atom_site_label
_atom_site_type_symbol
_atom_site_fract_x
_atom_site_fract_y
_atom_site_fract_z
_atom_site_U_iso_or_equiv
_atom_site_adp_type
_atom_site_occupancy
_atom_site_symmetry_multiplicity
_atom_site_calc_flag
_atom_site_refinement_flags
_atom_site_disorder_assembly
_atom_site_disorder_group
Ce Ce 0.904240(15) 0.926985(19) 0.132792(5) 0.02016(6) Uani 1 1 d . . .
N1 N 0.7761(2) 1.1332(3) 0.07778(9) 0.0260(6) Uani 1 1 d . . .
N2 N 0.6372(3) 1.3181(3) 0.01302(10) 0.0359(7) Uani 1 1 d . . .
C1 C 1.1158(3) 1.0819(4) 0.09449(10) 0.0225(6) Uani 1 1 d . . .
C2 C 1.0703(3) 0.9619(4) 0.06449(10) 0.0236(7) Uani 1 1 d . . .
H2 H 1.0316 0.9789 0.0359 0.028 Uiso 1 1 calc R . .
C3 C 1.0926(3) 0.8135(4) 0.08446(11) 0.0245(7) Uani 1 1 d . . .
H3 H 1.0741 0.7156 0.0712 0.029 Uiso 1 1 calc R . .
C4 C 1.1479(3) 0.8392(4) 0.12809(11) 0.0253(7) Uani 1 1 d . . .
H4 H 1.1705 0.7615 0.1493 0.030 Uiso 1 1 calc R . .
C5 C 1.1630(3) 1.0035(4) 0.13391(10) 0.0229(7) Uani 1 1 d . . .
H5 H 1.1986 1.0528 0.1597 0.027 Uiso 1 1 calc R . .
C6 C 1.1388(3) 1.2559(3) 0.08314(10) 0.0244(7) Uani 1 1 d . . .
C7 C 1.1502(3) 1.3586(4) 0.12542(11) 0.0307(8) Uani 1 1 d . . .
H7A H 1.1606 1.4675 0.1174 0.046 Uiso 1 1 calc R . .
H7B H 1.2196 1.3245 0.1451 0.046 Uiso 1 1 calc R . .
H7C H 1.0773 1.3481 0.1402 0.046 Uiso 1 1 calc R . .
C8 C 1.0361(3) 1.3233(4) 0.04967(11) 0.0298(8) Uani 1 1 d . . .
H8A H 0.9617 1.3301 0.0637 0.045 Uiso 1 1 calc R . .
H8B H 1.0237 1.2549 0.0241 0.045 Uiso 1 1 calc R . .
H8C H 1.0587 1.4271 0.0403 0.045 Uiso 1 1 calc R . .
C9 C 1.2595(3) 1.2658(4) 0.06168(12) 0.0321(8) Uani 1 1 d . . .
H9A H 1.2768 1.3746 0.0554 0.048 Uiso 1 1 calc R . .
H9B H 1.2522 1.2060 0.0344 0.048 Uiso 1 1 calc R . .
H9C H 1.3247 1.2230 0.0819 0.048 Uiso 1 1 calc R . .
C10 C 0.9611(3) 0.9467(4) 0.22780(10) 0.0233(6) Uani 1 1 d . . .
C11 C 0.9943(3) 1.0970(4) 0.21193(10) 0.0250(7) Uani 1 1 d . . .
H11 H 1.0735 1.1366 0.2131 0.030 Uiso 1 1 calc R . .
C12 C 0.8879(3) 1.1762(4) 0.19423(10) 0.0245(7) Uani 1 1 d . . .
H12 H 0.8844 1.2763 0.1812 0.029 Uiso 1 1 calc R . .
C13 C 0.7869(3) 1.0767(4) 0.19964(10) 0.0253(7) Uani 1 1 d . . .
H13 H 0.7050 1.0999 0.1911 0.030 Uiso 1 1 calc R . .
C14 C 0.8327(3) 0.9369(4) 0.22022(10) 0.0237(6) Uani 1 1 d . . .
H14 H 0.7857 0.8511 0.2277 0.028 Uiso 1 1 calc R . .
C15 C 1.0444(3) 0.8261(4) 0.25402(10) 0.0271(7) Uani 1 1 d . . .
C16 C 1.0206(3) 0.6580(4) 0.23537(11) 0.0321(8) Uani 1 1 d . . .
H16A H 1.0387 0.6545 0.2049 0.048 Uiso 1 1 calc R . .
H16B H 0.9364 0.6306 0.2368 0.048 Uiso 1 1 calc R . .
H16C H 1.0720 0.5839 0.2528 0.048 Uiso 1 1 calc R . .
C17 C 1.0170(3) 0.8279(4) 0.30302(11) 0.0314(8) Uani 1 1 d . . .
H17A H 0.9307 0.8154 0.3043 0.047 Uiso 1 1 calc R . .
H17B H 1.0434 0.9269 0.3165 0.047 Uiso 1 1 calc R . .
H17C H 1.0599 0.7424 0.3188 0.047 Uiso 1 1 calc R . .
C18 C 1.1801(3) 0.8682(4) 0.25312(11) 0.0314(8) Uani 1 1 d . . .
H18A H 1.2297 0.7924 0.2705 0.047 Uiso 1 1 calc R . .
H18B H 1.1952 0.9723 0.2654 0.047 Uiso 1 1 calc R . .
H18C H 1.2002 0.8663 0.2229 0.047 Uiso 1 1 calc R . .
C19 C 0.6695(3) 0.7453(3) 0.11946(10) 0.0225(7) Uani 1 1 d . . .
C20 C 0.7111(3) 0.7577(4) 0.07659(10) 0.0249(7) Uani 1 1 d . . .
H20 H 0.6718 0.8124 0.0524 0.030 Uiso 1 1 calc R . .
C21 C 0.8217(3) 0.6734(4) 0.07666(11) 0.0272(7) Uani 1 1 d . . .
H21 H 0.8670 0.6614 0.0525 0.033 Uiso 1 1 calc R . .
C22 C 0.8516(3) 0.6106(4) 0.11962(11) 0.0278(7) Uani 1 1 d . . .
H22 H 0.9209 0.5515 0.1291 0.033 Uiso 1 1 calc R . .
C23 C 0.7571(3) 0.6537(4) 0.14582(11) 0.0251(7) Uani 1 1 d . . .
H23 H 0.7534 0.6261 0.1756 0.030 Uiso 1 1 calc R . .
C24 C 0.5404(3) 0.7909(4) 0.12960(10) 0.0245(7) Uani 1 1 d . . .
C25 C 0.4521(3) 0.6651(4) 0.10646(11) 0.0286(7) Uani 1 1 d . . .
H25A H 0.4572 0.6672 0.0748 0.043 Uiso 1 1 calc R . .
H25B H 0.3698 0.6885 0.1123 0.043 Uiso 1 1 calc R . .
H25C H 0.4746 0.5618 0.1179 0.043 Uiso 1 1 calc R . .
C26 C 0.5273(3) 0.7905(4) 0.17974(11) 0.0299(7) Uani 1 1 d . . .
H26A H 0.5547 0.6906 0.1923 0.045 Uiso 1 1 calc R . .
H26B H 0.4431 0.8065 0.1843 0.045 Uiso 1 1 calc R . .
H26C H 0.5760 0.8744 0.1940 0.045 Uiso 1 1 calc R . .
C27 C 0.5021(3) 0.9535(4) 0.11012(12) 0.0310(8) Uani 1 1 d . . .
H27A H 0.5536 1.0340 0.1247 0.047 Uiso 1 1 calc R . .
H27B H 0.4185 0.9740 0.1148 0.047 Uiso 1 1 calc R . .
H27C H 0.5102 0.9543 0.0787 0.047 Uiso 1 1 calc R . .
C28 C 0.7132(3) 1.2611(4) 0.08858(11) 0.0271(7) Uani 1 1 d . . .
H28 H 0.7151 1.2898 0.1185 0.033 Uiso 1 1 calc R . .
C29 C 0.6456(3) 1.3519(4) 0.05669(12) 0.0335(8) Uani 1 1 d . . .
H29 H 0.6042 1.4401 0.0659 0.040 Uiso 1 1 calc R . .
C30 C 0.7010(3) 1.1908(4) 0.00248(11) 0.0315(8) Uani 1 1 d . . .
H30 H 0.6992 1.1622 -0.0274 0.038 Uiso 1 1 calc R . .
C31 C 0.7689(3) 1.1008(4) 0.03404(10) 0.0263(7) Uani 1 1 d . . .
H31 H 0.8116 1.0140 0.0247 0.032 Uiso 1 1 calc R . .

loop_
_atom_site_aniso_label
_atom_site_aniso_U_11
_atom_site_aniso_U_22
_atom_site_aniso_U_33
_atom_site_aniso_U_23
_atom_site_aniso_U_13
_atom_site_aniso_U_12
Ce 0.02033(10) 0.02052(10) 0.01968(9) -0.00086(8) 0.00227(6) 0.00122(8)
N1 0.0263(15) 0.0230(13) 0.0284(14) 0.0002(12) 0.0018(12) -0.0010(11)
N2 0.0401(18) 0.0342(16) 0.0326(16) 0.0030(13) 0.0004(14) 0.0084(13)
C1 0.0208(15) 0.0235(16) 0.0234(15) -0.0016(14) 0.0039(12) 0.0004(13)
C2 0.0244(17) 0.0286(17) 0.0182(15) -0.0002(13) 0.0046(13) 0.0011(13)
C3 0.0207(17) 0.0221(16) 0.0321(18) -0.0020(14) 0.0093(14) 0.0018(12)
C4 0.0217(17) 0.0258(17) 0.0293(17) 0.0064(14) 0.0065(14) 0.0036(13)
C5 0.0198(17) 0.0256(16) 0.0233(16) 0.0001(13) 0.0026(13) 0.0007(13)
C6 0.0264(18) 0.0209(16) 0.0260(16) -0.0024(13) 0.0031(13) 0.0032(12)
C7 0.035(2) 0.0240(16) 0.0325(19) -0.0019(15) -0.0005(15) -0.0004(14)
C8 0.036(2) 0.0219(16) 0.0311(18) 0.0035(14) 0.0010(15) -0.0007(14)
C9 0.0287(19) 0.0254(17) 0.043(2) 0.0022(16) 0.0074(15) -0.0018(14)
C10 0.0253(17) 0.0249(16) 0.0198(14) -0.0045(13) 0.0029(12) 0.0015(13)
C11 0.0260(17) 0.0286(17) 0.0206(15) -0.0014(14) 0.0032(13) -0.0013(13)
C12 0.0316(19) 0.0221(16) 0.0194(15) -0.0028(13) 0.0010(13) 0.0008(13)
C13 0.0234(16) 0.0303(17) 0.0229(15) -0.0040(15) 0.0052(12) 0.0006(14)
C14 0.0258(16) 0.0250(16) 0.0207(14) -0.0033(14) 0.0045(12) -0.0012(13)
C15 0.0282(18) 0.0295(18) 0.0230(16) 0.0025(14) 0.0000(14) -0.0017(14)
C16 0.036(2) 0.0316(18) 0.0287(18) 0.0044(15) 0.0004(15) 0.0063(15)
C17 0.035(2) 0.0325(19) 0.0263(18) 0.0022(15) 0.0006(15) -0.0004(15)
C18 0.0285(19) 0.0365(18) 0.0280(18) 0.0057(15) -0.0022(15) 0.0021(14)
C19 0.0211(16) 0.0231(16) 0.0231(16) -0.0031(13) 0.0015(13) -0.0029(12)
C20 0.0272(18) 0.0227(16) 0.0242(16) -0.0020(13) -0.0005(13) -0.0015(13)
C21 0.0225(17) 0.0285(18) 0.0313(18) -0.0052(14) 0.0060(14) -0.0037(13)
C22 0.0257(18) 0.0225(18) 0.0346(18) -0.0051(14) 0.0002(14) 0.0030(13)
C23 0.0280(18) 0.0221(16) 0.0245(16) -0.0007(13) -0.0003(14) -0.0025(13)
C24 0.0207(17) 0.0261(16) 0.0268(17) -0.0021(14) 0.0023(13) 0.0010(13)
C25 0.0245(18) 0.0304(18) 0.0309(18) -0.0009(15) 0.0031(14) -0.0025(13)
C26 0.0225(18) 0.0354(18) 0.0326(18) -0.0053(15) 0.0063(14) -0.0020(14)
C27 0.0271(18) 0.0277(18) 0.0386(19) 0.0020(15) 0.0053(15) 0.0032(14)
C28 0.0330(19) 0.0226(16) 0.0257(16) -0.0025(14) 0.0032(14) -0.0002(13)
C29 0.035(2) 0.0273(18) 0.039(2) -0.0013(16) 0.0071(16) 0.0053(15)
C30 0.0317(19) 0.038(2) 0.0245(17) -0.0021(15) 0.0004(14) -0.0009(15)
C31 0.0271(17) 0.0253(17) 0.0268(17) -0.0015(14) 0.0040(13) -0.0003(13)

loop_
_atom_type_symbol
_atom_type_description
_atom_type_scat_dispersion_real
_atom_type_scat_dispersion_imag
_atom_type_scat_source
C C 0.0033 0.0016 'International Tables Vol C Tables 4.2.6.8 and 6.1.1.4'
H H 0.0000 0.0000 'International Tables Vol C Tables 4.2.6.8 and 6.1.1.4'
N N 0.0061 0.0033 'International Tables Vol C Tables 4.2.6.8 and 6.1.1.4'
Ce Ce -0.2486 2.6331 'International Tables Vol C Tables 4.2.6.8 and 6.1.1.4'

loop_
_geom_angle_atom_site_label_1
_geom_angle_atom_site_label_2
_geom_angle_atom_site_label_3
_geom_angle
_geom_angle_site_symmetry_1
_geom_angle_site_symmetry_3
_geom_angle_publ_flag
N1 Ce C22 116.70(9) . . ?
N1 Ce C4 125.54(9) . . ?
C22 Ce C4 85.63(9) . . ?
N1 Ce C13 84.27(9) . . ?
C22 Ce C13 115.78(9) . . ?
C4 Ce C13 132.16(9) . . ?
N1 Ce C21 90.39(9) . . ?
C22 Ce C21 29.19(9) . . ?
C4 Ce C21 91.05(9) . . ?
C13 Ce C21 129.01(9) . . ?
N1 Ce C12 81.76(8) . . ?
C22 Ce C12 142.31(9) . . ?
C4 Ce C12 110.99(9) . . ?
C13 Ce C12 29.16(9) . . ?
C21 Ce C12 157.15(9) . . ?
N1 Ce C3 105.46(9) . . ?
C22 Ce C3 75.57(9) . . ?
C4 Ce C3 28.97(9) . . ?
C13 Ce C3 160.35(9) . . ?
C21 Ce C3 68.91(9) . . ?
C12 Ce C3 133.85(9) . . ?
N1 Ce C14 112.00(8) . . ?
C22 Ce C14 95.05(9) . . ?
C4 Ce C14 114.63(9) . . ?
C13 Ce C14 28.81(9) . . ?
C21 Ce C14 118.53(9) . . ?
C12 Ce C14 47.43(9) . . ?
C3 Ce C14 141.43(9) . . ?
N1 Ce C11 107.48(8) . . ?
C22 Ce C11 130.86(9) . . ?
C4 Ce C11 85.74(9) . . ?
C13 Ce C11 47.36(9) . . ?
C21 Ce C11 160.05(9) . . ?
C12 Ce C11 28.55(9) . . ?
C3 Ce C11 112.99(9) . . ?
C14 Ce C11 46.91(9) . . ?
N1 Ce C10 128.36(8) . . ?
C22 Ce C10 102.74(9) . . ?
C4 Ce C10 87.50(9) . . ?
C13 Ce C10 47.64(9) . . ?
C21 Ce C10 131.70(9) . . ?
C12 Ce C10 47.49(9) . . ?
C3 Ce C10 116.07(9) . . ?
C14 Ce C10 28.63(8) . . ?
C11 Ce C10 28.59(8) . . ?
N1 Ce C23 109.71(8) . . ?
C22 Ce C23 29.12(9) . . ?
C4 Ce C23 110.56(9) . . ?
C13 Ce C23 87.42(9) . . ?
C21 Ce C23 47.20(9) . . ?
C12 Ce C23 115.73(9) . . ?
C3 Ce C23 104.66(9) . . ?
C14 Ce C23 71.34(9) . . ?
C11 Ce C23 116.04(9) . . ?
C10 Ce C23 88.68(9) . . ?
N1 Ce C2 79.99(8) . . ?
C22 Ce C2 97.73(9) . . ?
C4 Ce C2 46.72(9) . . ?
C13 Ce C2 146.48(9) . . ?
C21 Ce C2 80.74(9) . . ?
C12 Ce C2 118.51(9) . . ?
C3 Ce C2 28.24(9) . . ?
C14 Ce C2 155.98(9) . . ?
C11 Ce C2 110.48(9) . . ?
C10 Ce C2 127.80(9) . . ?
C23 Ce C2 125.74(9) . . ?
C31 N1 C28 115.1(3) . . ?
C31 N1 Ce 116.5(2) . . ?
C28 N1 Ce 128.3(2) . . ?
C29 N2 C30 114.8(3) . . ?
C5 C1 C2 106.0(3) . . ?
C5 C1 C6 125.6(3) . . ?
C2 C1 C6 126.8(3) . . ?
C5 C1 Ce 72.76(17) . . ?
C2 C1 Ce 72.37(17) . . ?
C6 C1 Ce 130.89(19) . . ?
C3 C2 C1 109.4(3) . . ?
C3 C2 Ce 72.50(17) . . ?
C1 C2 Ce 80.01(17) . . ?
C2 C3 C4 107.6(3) . . ?
C2 C3 Ce 79.25(17) . . ?
C4 C3 Ce 74.60(17) . . ?
C5 C4 C3 107.6(3) . . ?
C5 C4 Ce 80.44(18) . . ?
C3 C4 Ce 76.43(18) . . ?
C4 C5 C1 109.3(3) . . ?
C4 C5 Ce 71.18(18) . . ?
C1 C5 Ce 79.73(18) . . ?
C1 C6 C7 110.9(3) . . ?
C1 C6 C9 108.4(2) . . ?
C7 C6 C9 108.6(3) . . ?
C1 C6 C8 111.9(3) . . ?
C7 C6 C8 108.9(2) . . ?
C9 C6 C8 108.1(3) . . ?
C14 C10 C11 106.7(3) . . ?
C14 C10 C15 125.4(3) . . ?
C11 C10 C15 127.4(3) . . ?
C14 C10 Ce 74.07(16) . . ?
C11 C10 Ce 75.65(17) . . ?
C15 C10 Ce 122.11(19) . . ?
C12 C11 C10 108.7(3) . . ?
C12 C11 Ce 73.81(17) . . ?
C10 C11 Ce 75.75(17) . . ?
C11 C12 C13 107.9(3) . . ?
C11 C12 Ce 77.64(17) . . ?
C13 C12 Ce 74.83(17) . . ?
C14 C13 C12 107.5(3) . . ?
C14 C13 Ce 76.54(17) . . ?
C12 C13 Ce 76.01(17) . . ?
C13 C14 C10 109.2(3) . . ?
C13 C14 Ce 74.65(17) . . ?
C10 C14 Ce 77.30(17) . . ?
C10 C15 C18 111.5(3) . . ?
C10 C15 C17 108.8(3) . . ?
C18 C15 C17 107.7(3) . . ?
C10 C15 C16 110.8(3) . . ?
C18 C15 C16 109.6(3) . . ?
C17 C15 C16 108.5(3) . . ?
C23 C19 C20 106.6(3) . . ?
C23 C19 C24 128.1(3) . . ?
C20 C19 C24 123.9(3) . . ?
C23 C19 Ce 71.17(17) . . ?
C20 C19 Ce 74.22(17) . . ?
C24 C19 Ce 130.45(19) . . ?
C21 C20 C19 108.8(3) . . ?
C21 C20 Ce 70.94(18) . . ?
C19 C20 Ce 78.14(18) . . ?
C22 C21 C20 108.1(3) . . ?
C22 C21 Ce 72.80(17) . . ?
C20 C21 Ce 80.86(18) . . ?
C21 C22 C23 107.6(3) . . ?
C21 C22 Ce 78.01(17) . . ?
C23 C22 Ce 79.99(18) . . ?
C19 C23 C22 108.9(3) . . ?
C19 C23 Ce 81.04(17) . . ?
C22 C23 Ce 70.88(17) . . ?
C19 C24 C27 111.8(3) . . ?
C19 C24 C26 112.4(3) . . ?
C27 C24 C26 109.2(3) . . ?
C19 C24 C25 106.7(2) . . ?
C27 C24 C25 107.8(3) . . ?
C26 C24 C25 108.8(3) . . ?
N1 C28 C29 122.1(3) . . ?
N2 C29 C28 122.8(3) . . ?
N2 C30 C31 122.6(3) . . ?
N1 C31 C30 122.6(3) . . ?

loop_
_geom_bond_atom_site_label_1
_geom_bond_atom_site_label_2
_geom_bond_distance
_geom_bond_site_symmetry_2
_geom_bond_publ_flag
Ce N1 2.695(3) . ?
Ce C22 2.750(3) . ?
Ce C4 2.797(3) . ?
Ce C13 2.803(3) . ?
Ce C21 2.816(3) . ?
Ce C12 2.818(3) . ?
Ce C3 2.820(3) . ?
Ce C14 2.827(3) . ?
Ce C11 2.867(3) . ?
Ce C10 2.868(3) . ?
Ce C23 2.867(3) . ?
Ce C2 2.905(3) . ?
Ce C5 2.914(3) . ?
Ce C20 2.942(3) . ?
Ce C19 2.992(3) . ?
Ce C1 3.002(3) . ?
N1 C31 1.339(4) . ?
N1 C28 1.340(4) . ?
N2 C29 1.339(4) . ?
N2 C30 1.338(4) . ?
C1 C5 1.409(4) . ?
C1 C2 1.413(4) . ?
C1 C6 1.533(4) . ?
C2 C3 1.399(4) . ?
C3 C4 1.405(4) . ?
C4 C5 1.405(4) . ?
C6 C7 1.534(4) . ?
C6 C9 1.538(4) . ?
C6 C8 1.541(4) . ?
C10 C14 1.409(4) . ?
C10 C11 1.416(4) . ?
C10 C15 1.531(4) . ?
C11 C12 1.402(4) . ?
C12 C13 1.415(4) . ?
C13 C14 1.401(4) . ?
C15 C18 1.536(5) . ?
C15 C17 1.537(4) . ?
C15 C16 1.538(4) . ?
C19 C23 1.412(4) . ?
C19 C20 1.418(4) . ?
C19 C24 1.532(4) . ?
C20 C21 1.408(4) . ?
C21 C22 1.404(5) . ?
C22 C23 1.417(4) . ?
C24 C27 1.533(4) . ?
C24 C26 1.531(4) . ?
C24 C25 1.553(4) . ?
C28 C29 1.382(5) . ?
C30 C31 1.374(4) . ?
